data_9016982
loop_
_publ_author_name
'Izatulina, A.'
'Gurzhiy, V.'
'Frank-Kamenetskaya O'

_publ_section_title
;
 Weddellite from renal stones: Structure refinement and dependence of
 crystal chemical features on H2O content.
 Note: Sample 9
;
_journal_name_full 'American Mineralogist'
_journal_page_first 2
_journal_page_last 7
_journal_volume 99
_journal_year 2014
_chemical_compound_source 'oxalic renal stones of St. Petersburg citizens aged 24-65 years'
_chemical_formula_sum 'C2 H4.46 Ca O6.23'
_chemical_name_mineral Weddellite
_space_group_IT_number 87
_space_group_name_Hall '-I 4'
_space_group_name_H-M_alt 'I 4/m'
_symmetry_space_group_name_H-M 'I 4/m'
_cell_angle_alpha 90
_cell_angle_beta 90
_cell_angle_gamma 90
_cell_length_a 12.3573
_cell_length_b 12.3573
_cell_length_c 7.3587
_cell_volume 1123.695
_database_code_amcsd 0020079
_exptl_crystal_density_diffrn 1.989
_cod_data_source_file inputs/fixed/downloads/05/05613.cif
_cod_data_source_block 05613
_cod_original_formula_sum 'Ca C2 O6.23 H4.46'
_cod_database_code 9016982

loop_
_space_group_symop_operation_xyz
x,y,z
1/2+x,1/2+y,1/2+z
y,-x,-z
1/2+y,1/2-x,1/2-z
-y,x,z
1/2-y,1/2+x,1/2+z
x,y,-z
1/2+x,1/2+y,1/2-z
-x,-y,z
1/2-x,1/2-y,1/2+z
-y,x,-z
1/2-y,1/2+x,1/2-z
y,-x,z
1/2+y,1/2-x,1/2+z
-x,-y,-z
1/2-x,1/2-y,1/2-z

loop_
_atom_site_aniso_label
_atom_site_aniso_U_11
_atom_site_aniso_U_22
_atom_site_aniso_U_33
_atom_site_aniso_U_12
_atom_site_aniso_U_13
_atom_site_aniso_U_23
Ca1 0.01734 0.01641 0.01355 0.00144 0.00000 0.00000
C1 0.02360 0.01720 0.01370 -0.00110 -0.00130 0.00030
O1 0.03230 0.01620 0.01570 -0.00310 0.00140 -0.00270
O2 0.07830 0.01710 0.01670 -0.00470 -0.00700 0.00300
OW1 0.05940 0.02220 0.03010 -0.00480 0.00000 0.00000
OW2 0.03300 0.04970 0.03810 0.01470 0.00000 0.00000

loop_
_atom_site_label
_atom_site_fract_x
_atom_site_fract_y
_atom_site_fract_z
_atom_site_occupancy
_atom_site_U_iso_or_equiv
_atom_site_type_symbol
_atom_site_attached_hydrogens
Ca1 0.30067 0.19921 0.50000 1.00000 0.01577 Ca 0
C1 0.25748 -0.05343 0.39468 1.00000 0.01820 C 0
O1 0.25443 -0.14338 0.31720 1.00000 0.02140 O 0
O2 0.26286 0.03700 0.32007 1.00000 0.03740 O 0
OW1 0.35372 0.38548 0.50000 1.00000 0.03720 O 0
OW2 0.48124 0.11745 0.50000 1.00000 0.04030 O 0
Wat3 0.50000 0.50000 0.14600 0.21000 0.10000 O 2
Wat31 0.50000 0.50000 0.23000 0.25000 0.08400 O 2
H1 0.34400 0.42380 0.39600 1.00000 0.10500 H 0
H2 0.50900 0.11700 0.38400 1.00000 0.16200 H 0

loop_
_cod_changelog_entry_id
_cod_changelog_entry_author
_cod_changelog_entry_date
_cod_changelog_entry_text
1
;cod-tools version 3.8.0
Id: cif_guess_AMCSD_atom_types 9581 2023-05-17 12:35:41Z saulius
;
2023-05-23T09:20:39+03:00
;Derived atom types and hydrogen counts
from atom names that follow the AMCSD naming convention
(Wat == water, O-H == hydroxyl).
;

loop_
_cod_related_entry_id
_cod_related_entry_database
_cod_related_entry_code
1 AMCSD 0020079

_cell_formula_units_Z 8
